data_7250411
loop_
_publ_author_name
'Tiwari, Ranjay K.'
'Kumar, Jitendra'
'Behera, J. N.'

_publ_section_title
;
 Influence of organic and alkali metal cations over a crystal lattice of
 the benzenetrihydroxy trisulfonate ligand
;
_journal_issue 24
_journal_name_full CrystEngComm
_journal_page_first 4116
_journal_page_last 4124
_journal_paper_doi 10.1039/D5CE00320B
_journal_volume 27
_journal_year 2025
_chemical_formula_moiety 'C6 H3 O12 S3, C3 H6 N6, 3(C3 H7 N6), 4(H2 O)'
_chemical_formula_sum 'C18 H38 N24 O16 S3'
_chemical_formula_weight 942.90
_space_group_crystal_system monoclinic
_space_group_IT_number 14
_space_group_name_Hall '-P 2yn'
_space_group_name_H-M_alt 'P 1 21/n 1'
_atom_sites_solution_hydrogens mixed
_atom_sites_solution_primary dual
_audit_creation_date 2021-07-22
_audit_creation_method
;
Olex2 1.2
(compiled 2018.05.29 svn.r3508 for OlexSys, GUI svn.r5506)
;
_audit_update_record
;
2021-07-23 deposited with the CCDC.	2025-05-16 downloaded from the CCDC.
;
_cell_angle_alpha 90
_cell_angle_beta 106.431(2)
_cell_angle_gamma 90
_cell_formula_units_Z 4
_cell_length_a 16.8237(6)
_cell_length_b 12.2192(4)
_cell_length_c 18.3904(7)
_cell_measurement_reflns_used 7406
_cell_measurement_temperature 296.15(3)
_cell_measurement_theta_max 26.4
_cell_measurement_theta_min 2
_cell_volume 3626.2(2)
_computing_cell_refinement 'Bruker SAINT'
_computing_data_collection 'Bruker APEX2'
_computing_data_reduction 'Bruker SAINT'
_computing_molecular_graphics 'Olex2 (Dolomanov et al., 2009)'
_computing_publication_material 'Olex2 (Dolomanov et al., 2009)'
_computing_structure_refinement 'ShelXL (Sheldrick, 2015)'
_computing_structure_solution 'ShelXT (Sheldrick, 2015)'
_diffrn_ambient_temperature 296.15(3)
_diffrn_measured_fraction_theta_full 0.999
_diffrn_measured_fraction_theta_max 0.995
_diffrn_measurement_device_type 'Bruker APEX-II CCD'
_diffrn_measurement_method '\f and \w scans'
_diffrn_radiation_type MoK\a
_diffrn_radiation_wavelength 0.71073
_diffrn_reflns_av_R_equivalents 0.0701
_diffrn_reflns_av_unetI/netI 0.0401
_diffrn_reflns_Laue_measured_fraction_full 0.999
_diffrn_reflns_Laue_measured_fraction_max 0.995
_diffrn_reflns_limit_h_max 20
_diffrn_reflns_limit_h_min -21
_diffrn_reflns_limit_k_max 15
_diffrn_reflns_limit_k_min -14
_diffrn_reflns_limit_l_max 22
_diffrn_reflns_limit_l_min -22
_diffrn_reflns_number 50503
_diffrn_reflns_point_group_measured_fraction_full 0.999
_diffrn_reflns_point_group_measured_fraction_max 0.995
_diffrn_reflns_theta_full 25.000
_diffrn_reflns_theta_max 26.407
_diffrn_reflns_theta_min 2.027
_exptl_absorpt_coefficient_mu 0.311
_exptl_absorpt_correction_T_max 0.7454
_exptl_absorpt_correction_T_min 0.6115
_exptl_absorpt_correction_type multi-scan
_exptl_absorpt_process_details SADABS-2014/5
_exptl_crystal_colour 'clear light colourless'
_exptl_crystal_colour_lustre clear
_exptl_crystal_colour_modifier light
_exptl_crystal_colour_primary colourless
_exptl_crystal_density_diffrn 1.727
_exptl_crystal_description plate
_exptl_crystal_F_000 1960
_exptl_crystal_size_max 0.25
_exptl_crystal_size_mid 0.22
_exptl_crystal_size_min 0.2
_refine_diff_density_max 0.648
_refine_diff_density_min -0.447
_refine_diff_density_rms 0.070
_refine_ls_extinction_method none
_refine_ls_goodness_of_fit_ref 1.017
_refine_ls_hydrogen_treatment mixed
_refine_ls_matrix_type full
_refine_ls_number_parameters 594
_refine_ls_number_reflns 7406
_refine_ls_number_restraints 12
_refine_ls_restrained_S_all 1.016
_refine_ls_R_factor_all 0.0578
_refine_ls_R_factor_gt 0.0426
_refine_ls_shift/su_max 0.000
_refine_ls_shift/su_mean 0.000
_refine_ls_structure_factor_coef Fsqd
_refine_ls_weighting_details 'w=1/[\s^2^(Fo^2^)+(0.0598P)^2^+2.1899P] where P=(Fo^2^+2Fc^2^)/3'
_refine_ls_weighting_scheme calc
_refine_ls_wR_factor_gt 0.1061
_refine_ls_wR_factor_ref 0.1169
_reflns_Friedel_coverage 0.000
_reflns_number_gt 5857
_reflns_number_total 7406
_reflns_threshold_expression 'I > 2\s(I)'
_cod_data_source_file d5ce00320b2.cif
_cod_data_source_block adduct1
_cod_depositor_comments 'Adding full bibliography for 7250411--7250413.cif.'
_cod_database_code 7250411
_shelx_shelxl_version_number 2017/1
_shelx_space_group_comment
;
The symmetry employed for this shelxl refinement is uniquely defined
by the following loop, which should always be used as a source of
symmetry information in preference to the above space-group names.
They are only intended as comments.
;
_shelx_estimated_absorpt_t_max 0.940
_shelx_estimated_absorpt_t_min 0.926
_olex2_refinement_description
;
1. Fixed Uiso
 At 1.2 times of:
  All N(H) groups, All N(H,H) groups
2. Restrained distances
 O1W-H1WA
 0.82 with sigma of 0.02
 O1W-H1WB
 0.82 with sigma of 0.02
 O2W-H2WA
 0.82 with sigma of 0.02
 O2W-H2WB
 0.82 with sigma of 0.02
 O3W-H3WB
 0.82 with sigma of 0.02
 O3W-H3WA
 0.82 with sigma of 0.02
 O4W-H4WA
 0.82 with sigma of 0.02
 O4W-H4WB
 0.82 with sigma of 0.02
 H1WA-H1WB
 1.33 with sigma of 0.04
 H2WA-H2WB
 1.33 with sigma of 0.04
 H3WB-H3WA
 1.33 with sigma of 0.04
 H4WA-H4WB
 1.33 with sigma of 0.04
3.a Aromatic/amide H refined with riding coordinates:
 N5B(H5B), N5C(H5C), N6D(H6D)
3.b X=CH2 refined with riding coordinates:
 N1A(H1AA,H1AB), N1B(H1BA,H1BB), N1C(H1CA,H1CB), N1D(H1DA,H1DB), N2A(H2AA,
 H2AB), N2B(H2BA,H2BB), N2C(H2CA,H2CB), N2D(H2DA,H2DB), N3A(H3AA,H3AB),
 N3B(H3BA,H3BB), N3C(H3CA,H3CB), N3D(H3DA,H3DB)
;
_olex2_submission_special_instructions 'No special instructions were received'

loop_
_space_group_symop_operation_xyz
'x, y, z'
'-x+1/2, y+1/2, -z+1/2'
'-x, -y, -z'
'x-1/2, -y-1/2, z-1/2'

loop_
_atom_site_label
_atom_site_type_symbol
_atom_site_fract_x
_atom_site_fract_y
_atom_site_fract_z
_atom_site_U_iso_or_equiv
_atom_site_adp_type
_atom_site_occupancy
_atom_site_site_symmetry_order
_atom_site_calc_flag
_atom_site_refinement_flags_posn
_atom_site_refinement_flags_adp
_atom_site_refinement_flags_occupancy
_atom_site_disorder_assembly
_atom_site_disorder_group
C1 C 0.41247(13) 0.19772(17) 0.20650(12) 0.0216(4) Uani 1 1 d . . . . .
C1A C 0.00157(14) 0.28736(19) 0.13912(13) 0.0274(5) Uani 1 1 d . . . . .
C1B C 0.17244(13) -0.15321(18) -0.21311(12) 0.0243(5) Uani 1 1 d . . . . .
C1C C 0.61246(13) 0.15363(18) 0.19354(12) 0.0235(5) Uani 1 1 d . . . . .
C1D C 0.30133(14) 0.57230(19) 0.33188(13) 0.0266(5) Uani 1 1 d . . . . .
C2 C 0.40068(13) 0.10379(17) 0.16092(12) 0.0209(4) Uani 1 1 d . . . . .
C2A C 0.07155(14) 0.22448(18) 0.25435(12) 0.0255(5) Uani 1 1 d . . . . .
C2B C 0.09510(14) -0.25289(18) -0.31180(13) 0.0249(5) Uani 1 1 d . . . . .
C2C C 0.67141(14) 0.25386(18) 0.29864(13) 0.0256(5) Uani 1 1 d . . . . .
C2D C 0.35481(15) 0.64132(19) 0.44994(13) 0.0290(5) Uani 1 1 d . . . . .
C3 C 0.37394(13) 0.11221(17) 0.08173(11) 0.0200(4) Uani 1 1 d . . . . .
C3A C -0.00075(13) 0.10748(18) 0.16618(12) 0.0233(5) Uani 1 1 d . . . . .
C3B C 0.09809(14) -0.06063(18) -0.31711(13) 0.0260(5) Uani 1 1 d . . . . .
C3C C 0.67073(14) 0.06125(18) 0.30275(13) 0.0275(5) Uani 1 1 d . . . . .
C3D C 0.37084(14) 0.46052(19) 0.43436(13) 0.0276(5) Uani 1 1 d . . . . .
C4 C 0.36168(13) 0.21513(17) 0.04803(11) 0.0206(4) Uani 1 1 d . . . . .
C5 C 0.37043(13) 0.31046(17) 0.09258(12) 0.0214(4) Uani 1 1 d . . . . .
C6 C 0.39590(13) 0.30097(17) 0.17152(12) 0.0215(4) Uani 1 1 d . . . . .
N1A N -0.02115(16) 0.37147(17) 0.09105(12) 0.0466(6) Uani 1 1 d . . . . .
H1AA H -0.003298 0.436295 0.104965 0.056 Uiso 1 1 calc R . . . .
H1AB H -0.053605 0.360676 0.046258 0.056 Uiso 1 1 calc R . . . .
N1B N 0.22257(12) -0.15030(16) -0.14345(11) 0.0326(5) Uani 1 1 d . . . . .
H1BA H 0.237039 -0.210123 -0.118598 0.039 Uiso 1 1 calc R . . . .
H1BB H 0.240759 -0.088578 -0.122922 0.039 Uiso 1 1 calc R . . . .
N1C N 0.57415(12) 0.15030(16) 0.12083(10) 0.0284(4) Uani 1 1 d . . . . .
H1CA H 0.562481 0.210086 0.095356 0.034 Uiso 1 1 calc R . . . .
H1CB H 0.560677 0.088333 0.098584 0.034 Uiso 1 1 calc R . . . .
N1D N 0.26152(12) 0.57929(18) 0.25949(11) 0.0348(5) Uani 1 1 d . . . . .
H1DA H 0.241830 0.641163 0.240306 0.042 Uiso 1 1 calc R . . . .
H1DB H 0.255122 0.522003 0.231256 0.042 Uiso 1 1 calc R . . . .
N2A N 0.12123(14) 0.24289(17) 0.32455(11) 0.0379(5) Uani 1 1 d . . . . .
H2AA H 0.135300 0.189615 0.356150 0.045 Uiso 1 1 calc R . . . .
H2AB H 0.138965 0.307941 0.337888 0.045 Uiso 1 1 calc R . . . .
N2B N 0.06690(13) -0.34568(16) -0.34539(11) 0.0334(5) Uani 1 1 d . . . . .
H2BA H 0.081501 -0.406700 -0.322141 0.040 Uiso 1 1 calc R . . . .
H2BB H 0.033839 -0.345400 -0.390622 0.040 Uiso 1 1 calc R . . . .
N2C N 0.69179(13) 0.34730(16) 0.33505(11) 0.0353(5) Uani 1 1 d . . . . .
H2CA H 0.679489 0.408272 0.311153 0.042 Uiso 1 1 calc R . . . .
H2CB H 0.717371 0.347251 0.382695 0.042 Uiso 1 1 calc R . . . .
N2D N 0.36831(15) 0.72765(18) 0.49612(13) 0.0443(6) Uani 1 1 d . . . . .
H2DA H 0.394563 0.719753 0.543268 0.053 Uiso 1 1 calc R . . . .
H2DB H 0.350768 0.791246 0.478762 0.053 Uiso 1 1 calc R . . . .
N3A N -0.02515(13) 0.00533(15) 0.14461(11) 0.0312(5) Uani 1 1 d . . . . .
H3AA H -0.010481 -0.047903 0.176153 0.037 Uiso 1 1 calc R . . . .
H3AB H -0.055490 -0.007058 0.099205 0.037 Uiso 1 1 calc R . . . .
N3B N 0.07020(14) 0.03031(17) -0.35372(11) 0.0368(5) Uani 1 1 d . . . . .
H3BA H 0.086743 0.092641 -0.333279 0.044 Uiso 1 1 calc R . . . .
H3BB H 0.035432 0.027456 -0.398109 0.044 Uiso 1 1 calc R . . . .
N3C N 0.69233(15) -0.02885(17) 0.34314(12) 0.0406(5) Uani 1 1 d . . . . .
H3CA H 0.679247 -0.091804 0.322288 0.049 Uiso 1 1 calc R . . . .
H3CB H 0.719484 -0.024574 0.390307 0.049 Uiso 1 1 calc R . . . .
N3D N 0.39621(14) 0.36222(16) 0.45910(12) 0.0383(5) Uani 1 1 d . . . . .
H3DA H 0.421708 0.352215 0.506217 0.046 Uiso 1 1 calc R . . . .
H3DB H 0.387325 0.307796 0.428188 0.046 Uiso 1 1 calc R . . . .
N4A N 0.04624(12) 0.12134(15) 0.23736(10) 0.0270(4) Uani 1 1 d . . . . .
N4B N 0.14603(12) -0.25261(15) -0.24215(11) 0.0267(4) Uani 1 1 d . . . . .
N4C N 0.63216(12) 0.25343(15) 0.22556(10) 0.0264(4) Uani 1 1 d . . . . .
N4D N 0.31234(12) 0.65918(16) 0.37713(11) 0.0308(4) Uani 1 1 d . . . . .
N5A N -0.02650(12) 0.18733(15) 0.11423(11) 0.0276(4) Uani 1 1 d . . . . .
N5B N 0.07034(12) -0.15792(15) -0.35080(10) 0.0282(4) Uani 1 1 d . . . . .
H5B H 0.037572 -0.159599 -0.396144 0.034 Uiso 1 1 calc R . . . .
N5C N 0.69467(12) 0.15887(15) 0.33847(11) 0.0289(4) Uani 1 1 d . . . . .
H5C H 0.723821 0.160623 0.385146 0.035 Uiso 1 1 calc R . . . .
N5D N 0.38404(12) 0.54519(16) 0.48126(11) 0.0291(4) Uani 1 1 d . . . . .
N6A N 0.05210(12) 0.31110(15) 0.20759(11) 0.0281(4) Uani 1 1 d . . . . .
N6B N 0.15153(12) -0.05616(15) -0.24890(10) 0.0264(4) Uani 1 1 d . . . . .
N6C N 0.62923(12) 0.05680(15) 0.23059(11) 0.0289(4) Uani 1 1 d . . . . .
N6D N 0.33205(12) 0.47265(16) 0.35909(10) 0.0281(4) Uani 1 1 d . . . . .
H6D H 0.326964 0.417691 0.328903 0.034 Uiso 1 1 calc R . . . .
O1 O 0.45142(14) 0.07575(14) 0.32522(9) 0.0469(5) Uani 1 1 d . . . . .
O2 O 0.51275(10) 0.25595(14) 0.33838(9) 0.0339(4) Uani 1 1 d . . . . .
O1W O 0.20447(17) 0.3849(2) 0.1800(2) 0.0847(9) Uani 1 1 d D . . . .
O3 O 0.36733(11) 0.23297(15) 0.32694(9) 0.0361(4) Uani 1 1 d . . . . .
O2W O 0.34387(16) 0.0814(2) 0.44834(14) 0.0632(6) Uani 1 1 d D . . . .
O4 O 0.32449(11) 0.02639(13) -0.05098(9) 0.0322(4) Uani 1 1 d . . . . .
O3W O 0.26628(16) -0.28677(18) -0.00753(13) 0.0529(5) Uani 1 1 d D . . . .
O5 O 0.43836(11) -0.06131(14) 0.03838(10) 0.0391(4) Uani 1 1 d . . . . .
O4W O 0.44399(14) 0.68794(17) 0.00610(11) 0.0432(5) Uani 1 1 d D . . . .
O6 O 0.30094(12) -0.07613(14) 0.05265(10) 0.0397(4) Uani 1 1 d . . . . .
O7 O 0.34913(12) 0.51666(13) 0.10469(9) 0.0369(4) Uani 1 1 d . . . . .
O8 O 0.41153(12) 0.45808(14) 0.00828(10) 0.0404(4) Uani 1 1 d . . . . .
O9 O 0.26528(11) 0.42844(13) -0.00781(9) 0.0372(4) Uani 1 1 d . . . . .
O10 O 0.41454(11) 0.00199(12) 0.18817(9) 0.0314(4) Uani 1 1 d . . . . .
O11 O 0.34138(11) 0.22996(13) -0.02786(9) 0.0300(4) Uani 1 1 d . . . . .
O12 O 0.40695(11) 0.38708(13) 0.21878(9) 0.0299(4) Uani 1 1 d . . . . .
S1 S 0.43967(4) 0.19128(4) 0.30662(3) 0.02484(14) Uani 1 1 d . . . . .
S2 S 0.35890(3) -0.00995(4) 0.02776(3) 0.02243(13) Uani 1 1 d . . . . .
S3 S 0.34751(4) 0.43736(4) 0.04549(3) 0.02482(14) Uani 1 1 d . . . . .
H10 H 0.4284(18) 0.008(2) 0.2367(17) 0.043(8) Uiso 1 1 d . . . . .
H11 H 0.345(2) 0.162(3) -0.0489(19) 0.065(10) Uiso 1 1 d . . . . .
H12 H 0.391(2) 0.447(3) 0.1911(19) 0.065(10) Uiso 1 1 d . . . . .
H3WA H 0.234(2) -0.321(3) 0.010(2) 0.084(14) Uiso 1 1 d D . . . .
H3WB H 0.268(3) -0.2227(17) 0.007(2) 0.093(15) Uiso 1 1 d D . . . .
H4WA H 0.438(3) 0.6222(18) -0.006(3) 0.117(18) Uiso 1 1 d D . . . .
H4WB H 0.3955(17) 0.707(4) 0.003(3) 0.15(2) Uiso 1 1 d D . . . .
H2WA H 0.352(3) 0.089(4) 0.4058(17) 0.14(2) Uiso 1 1 d D . . . .
H1WA H 0.221(2) 0.327(2) 0.168(2) 0.075(12) Uiso 1 1 d D . . . .
H2WB H 0.332(3) 0.016(2) 0.450(3) 0.13(2) Uiso 1 1 d D . . . .
H1WB H 0.1624(18) 0.378(3) 0.192(3) 0.110(17) Uiso 1 1 d D . . . .

loop_
_atom_site_aniso_label
_atom_site_aniso_U_11
_atom_site_aniso_U_22
_atom_site_aniso_U_33
_atom_site_aniso_U_23
_atom_site_aniso_U_13
_atom_site_aniso_U_12
C1 0.0268(11) 0.0194(11) 0.0174(10) 0.0006(8) 0.0045(8) 0.0004(9)
C1A 0.0305(12) 0.0241(12) 0.0255(12) -0.0019(9) 0.0046(9) -0.0015(9)
C1B 0.0238(11) 0.0222(11) 0.0269(12) -0.0025(9) 0.0071(9) -0.0024(9)
C1C 0.0253(11) 0.0215(11) 0.0234(11) -0.0006(8) 0.0064(9) -0.0010(9)
C1D 0.0237(11) 0.0289(13) 0.0269(12) 0.0040(9) 0.0069(9) -0.0008(9)
C2 0.0252(11) 0.0153(10) 0.0222(11) 0.0010(8) 0.0065(9) -0.0005(8)
C2A 0.0285(12) 0.0245(12) 0.0232(11) -0.0024(9) 0.0066(9) 0.0007(9)
C2B 0.0265(11) 0.0215(11) 0.0272(12) -0.0015(9) 0.0085(9) 0.0003(9)
C2C 0.0257(11) 0.0228(11) 0.0267(12) -0.0007(9) 0.0046(9) -0.0001(9)
C2D 0.0310(12) 0.0246(12) 0.0309(13) -0.0008(9) 0.0079(10) 0.0013(10)
C3 0.0228(10) 0.0162(10) 0.0199(11) -0.0023(8) 0.0043(8) -0.0013(8)
C3A 0.0251(11) 0.0216(11) 0.0238(11) -0.0021(9) 0.0080(9) -0.0005(9)
C3B 0.0315(12) 0.0204(11) 0.0268(12) -0.0013(9) 0.0094(10) 0.0006(9)
C3C 0.0312(12) 0.0220(12) 0.0280(12) -0.0007(9) 0.0062(10) -0.0012(10)
C3D 0.0307(12) 0.0263(12) 0.0254(12) 0.0008(9) 0.0073(9) 0.0026(10)
C4 0.0240(11) 0.0189(11) 0.0179(10) 0.0009(8) 0.0041(8) -0.0009(8)
C5 0.0259(11) 0.0159(10) 0.0211(11) 0.0001(8) 0.0046(9) 0.0004(8)
C6 0.0252(11) 0.0170(11) 0.0214(11) -0.0014(8) 0.0052(9) -0.0013(8)
N1A 0.0708(17) 0.0216(11) 0.0325(12) 0.0031(9) -0.0092(11) -0.0056(11)
N1B 0.0372(11) 0.0225(10) 0.0289(11) -0.0014(8) -0.0055(9) -0.0028(9)
N1C 0.0353(11) 0.0223(10) 0.0245(10) -0.0010(8) 0.0034(8) 0.0006(8)
N1D 0.0345(11) 0.0370(12) 0.0282(11) 0.0041(9) 0.0010(9) 0.0012(9)
N2A 0.0528(13) 0.0239(11) 0.0268(11) -0.0031(8) -0.0052(10) -0.0036(10)
N2B 0.0432(12) 0.0210(10) 0.0288(11) -0.0040(8) -0.0016(9) -0.0022(9)
N2C 0.0437(12) 0.0234(11) 0.0292(11) -0.0031(8) -0.0052(9) -0.0016(9)
N2D 0.0640(16) 0.0262(12) 0.0358(13) -0.0025(9) 0.0027(11) 0.0062(11)
N3A 0.0414(12) 0.0210(10) 0.0263(11) -0.0022(8) 0.0016(9) -0.0054(9)
N3B 0.0531(14) 0.0232(11) 0.0269(11) -0.0003(8) -0.0002(10) 0.0021(10)
N3C 0.0631(15) 0.0222(11) 0.0272(11) 0.0022(8) -0.0026(10) -0.0008(10)
N3D 0.0605(15) 0.0233(11) 0.0251(11) -0.0019(8) 0.0023(10) 0.0092(10)
N4A 0.0339(10) 0.0221(10) 0.0228(10) -0.0010(7) 0.0044(8) -0.0018(8)
N4B 0.0304(10) 0.0201(9) 0.0268(10) -0.0017(8) 0.0033(8) -0.0017(8)
N4C 0.0312(10) 0.0211(10) 0.0249(10) -0.0012(7) 0.0046(8) -0.0003(8)
N4D 0.0324(11) 0.0259(11) 0.0310(11) 0.0042(8) 0.0039(8) 0.0030(9)
N5A 0.0325(10) 0.0226(10) 0.0248(10) -0.0030(8) 0.0032(8) -0.0024(8)
N5B 0.0346(11) 0.0237(10) 0.0220(10) -0.0024(8) 0.0006(8) 0.0003(8)
N5C 0.0354(11) 0.0237(10) 0.0222(10) -0.0004(8) -0.0006(8) 0.0007(8)
N5D 0.0369(11) 0.0228(10) 0.0252(10) -0.0011(8) 0.0048(8) 0.0025(8)
N6A 0.0367(11) 0.0207(10) 0.0238(10) -0.0019(7) 0.0034(8) -0.0026(8)
N6B 0.0317(10) 0.0197(10) 0.0257(10) -0.0015(7) 0.0048(8) -0.0019(8)
N6C 0.0372(11) 0.0214(10) 0.0255(10) -0.0006(8) 0.0044(8) -0.0010(8)
N6D 0.0339(11) 0.0254(10) 0.0237(10) -0.0018(8) 0.0058(8) 0.0019(8)
O1 0.0919(16) 0.0208(9) 0.0219(9) 0.0038(7) 0.0062(9) 0.0033(9)
O2 0.0342(9) 0.0366(10) 0.0255(9) -0.0026(7) -0.0004(7) -0.0063(8)
O1W 0.0626(17) 0.0419(15) 0.169(3) -0.0356(16) 0.0636(19) -0.0195(13)
O3 0.0402(10) 0.0440(11) 0.0275(9) -0.0095(8) 0.0151(8) -0.0059(8)
O2W 0.0682(16) 0.0761(18) 0.0463(14) -0.0059(12) 0.0179(12) -0.0290(14)
O4 0.0475(10) 0.0212(8) 0.0208(8) -0.0035(6) -0.0020(7) 0.0000(7)
O3W 0.0735(16) 0.0341(12) 0.0490(13) 0.0039(10) 0.0136(11) 0.0032(11)
O5 0.0427(10) 0.0383(10) 0.0329(10) -0.0056(8) 0.0051(8) 0.0206(8)
O4W 0.0536(13) 0.0327(11) 0.0416(11) 0.0040(8) 0.0107(9) 0.0042(9)
O6 0.0500(11) 0.0295(10) 0.0400(10) -0.0047(8) 0.0134(8) -0.0170(8)
O7 0.0597(12) 0.0183(8) 0.0268(9) -0.0013(7) 0.0028(8) 0.0062(8)
O8 0.0533(11) 0.0289(9) 0.0435(11) 0.0083(8) 0.0213(9) -0.0056(8)
O9 0.0406(10) 0.0259(9) 0.0336(10) 0.0009(7) -0.0081(8) 0.0058(8)
O10 0.0545(11) 0.0170(8) 0.0185(9) 0.0011(6) 0.0036(8) 0.0035(7)
O11 0.0504(10) 0.0200(8) 0.0174(8) 0.0000(6) 0.0062(7) 0.0016(7)
O12 0.0488(10) 0.0158(8) 0.0214(8) -0.0025(6) 0.0042(7) 0.0006(7)
S1 0.0372(3) 0.0189(3) 0.0169(3) -0.0008(2) 0.0053(2) -0.0018(2)
S2 0.0292(3) 0.0155(3) 0.0200(3) -0.00204(19) 0.0029(2) 0.0014(2)
S3 0.0344(3) 0.0154(3) 0.0211(3) 0.0018(2) 0.0020(2) 0.0004(2)

loop_
_atom_type_symbol
_atom_type_description
_atom_type_scat_dispersion_real
_atom_type_scat_dispersion_imag
_atom_type_scat_source
C C 0.0033 0.0016 'International Tables Vol C Tables 4.2.6.8 and 6.1.1.4'
H H 0.0000 0.0000 'International Tables Vol C Tables 4.2.6.8 and 6.1.1.4'
N N 0.0061 0.0033 'International Tables Vol C Tables 4.2.6.8 and 6.1.1.4'
O O 0.0106 0.0060 'International Tables Vol C Tables 4.2.6.8 and 6.1.1.4'
S S 0.1246 0.1234 'International Tables Vol C Tables 4.2.6.8 and 6.1.1.4'

loop_
_geom_angle_atom_site_label_1
_geom_angle_atom_site_label_2
_geom_angle_atom_site_label_3
_geom_angle
_geom_angle_site_symmetry_1
_geom_angle_site_symmetry_3
_geom_angle_publ_flag
C2 C1 C6 118.96(19) . . ?
C2 C1 S1 122.49(16) . . ?
C6 C1 S1 118.36(15) . . ?
N1A C1A N5A 117.8(2) . . ?
N6A C1A N1A 116.2(2) . . ?
N6A C1A N5A 126.0(2) . . ?
N1B C1B N4B 117.2(2) . . ?
N1B C1B N6B 117.1(2) . . ?
N4B C1B N6B 125.8(2) . . ?
N1C C1C N4C 117.4(2) . . ?
N1C C1C N6C 117.3(2) . . ?
N4C C1C N6C 125.3(2) . . ?
N1D C1D N4D 121.6(2) . . ?
N1D C1D N6D 117.6(2) . . ?
N4D C1D N6D 120.9(2) . . ?
C3 C2 C1 120.73(18) . . ?
O10 C2 C1 123.88(19) . . ?
O10 C2 C3 115.38(18) . . ?
N2A C2A N6A 117.1(2) . . ?
N4A C2A N2A 116.9(2) . . ?
N4A C2A N6A 126.0(2) . . ?
N2B C2B N4B 120.4(2) . . ?
N2B C2B N5B 118.1(2) . . ?
N4B C2B N5B 121.6(2) . . ?
N2C C2C N4C 120.3(2) . . ?
N2C C2C N5C 117.9(2) . . ?
N4C C2C N5C 121.8(2) . . ?
N2D C2D N4D 116.9(2) . . ?
N2D C2D N5D 116.4(2) . . ?
N5D C2D N4D 126.7(2) . . ?
C2 C3 S2 118.28(15) . . ?
C4 C3 C2 119.53(18) . . ?
C4 C3 S2 122.18(16) . . ?
N3A C3A N5A 117.0(2) . . ?
N4A C3A N3A 117.1(2) . . ?
N4A C3A N5A 125.8(2) . . ?
N3B C3B N5B 118.6(2) . . ?
N3B C3B N6B 120.0(2) . . ?
N6B C3B N5B 121.5(2) . . ?
N3C C3C N5C 117.4(2) . . ?
N6C C3C N3C 121.1(2) . . ?
N6C C3C N5C 121.4(2) . . ?
N3D C3D N5D 120.7(2) . . ?
N3D C3D N6D 117.9(2) . . ?
N5D C3D N6D 121.4(2) . . ?
C3 C4 C5 120.72(19) . . ?
O11 C4 C3 122.91(18) . . ?
O11 C4 C5 116.37(18) . . ?
C4 C5 S3 117.98(16) . . ?
C6 C5 C4 119.13(19) . . ?
C6 C5 S3 122.89(16) . . ?
C5 C6 C1 120.80(18) . . ?
O12 C6 C1 115.65(18) . . ?
O12 C6 C5 123.55(19) . . ?
C3A N4A C2A 114.17(19) . . ?
C2B N4B C1B 115.81(19) . . ?
C2C N4C C1C 115.92(19) . . ?
C1D N4D C2D 115.7(2) . . ?
C1A N5A C3A 113.92(19) . . ?
C3B N5B C2B 119.26(19) . . ?
C3C N5C C2C 118.82(19) . . ?
C3D N5D C2D 115.6(2) . . ?
C1A N6A C2A 113.99(19) . . ?
C3B N6B C1B 116.03(19) . . ?
C3C N6C C1C 116.57(19) . . ?
C3D N6D C1D 119.61(19) . . ?
O1 S1 C1 105.44(10) . . ?
O1 S1 O3 110.25(12) . . ?
O2 S1 C1 109.74(10) . . ?
O2 S1 O1 113.22(12) . . ?
O2 S1 O3 112.47(10) . . ?
O3 S1 C1 105.16(10) . . ?
O4 S2 C3 104.59(9) . . ?
O5 S2 C3 108.15(10) . . ?
O5 S2 O4 110.96(10) . . ?
O6 S2 C3 107.33(10) . . ?
O6 S2 O4 111.74(10) . . ?
O6 S2 O5 113.52(11) . . ?
O7 S3 C5 105.26(10) . . ?
O7 S3 O8 112.20(11) . . ?
O7 S3 O9 111.57(11) . . ?
O8 S3 C5 107.22(10) . . ?
O8 S3 O9 112.71(11) . . ?
O9 S3 C5 107.38(10) . . ?

loop_
_geom_bond_atom_site_label_1
_geom_bond_atom_site_label_2
_geom_bond_distance
_geom_bond_site_symmetry_2
_geom_bond_publ_flag
C1 C2 1.402(3) . ?
C1 C6 1.408(3) . ?
C1 S1 1.769(2) . ?
C1A N1A 1.339(3) . ?
C1A N5A 1.343(3) . ?
C1A N6A 1.337(3) . ?
C1B N1B 1.320(3) . ?
C1B N4B 1.350(3) . ?
C1B N6B 1.354(3) . ?
C1C N1C 1.311(3) . ?
C1C N4C 1.354(3) . ?
C1C N6C 1.355(3) . ?
C1D N1D 1.313(3) . ?
C1D N4D 1.329(3) . ?
C1D N6D 1.362(3) . ?
C2 C3 1.401(3) . ?
C2 O10 1.337(2) . ?
C2A N2A 1.344(3) . ?
C2A N4A 1.339(3) . ?
C2A N6A 1.344(3) . ?
C2B N2B 1.314(3) . ?
C2B N4B 1.324(3) . ?
C2B N5B 1.366(3) . ?
C2C N2C 1.319(3) . ?
C2C N4C 1.319(3) . ?
C2C N5C 1.369(3) . ?
C2D N2D 1.333(3) . ?
C2D N4D 1.345(3) . ?
C2D N5D 1.339(3) . ?
C3 C4 1.391(3) . ?
C3 S2 1.771(2) . ?
C3A N3A 1.339(3) . ?
C3A N4A 1.335(3) . ?
C3A N5A 1.348(3) . ?
C3B N3B 1.315(3) . ?
C3B N5B 1.361(3) . ?
C3B N6B 1.322(3) . ?
C3C N3C 1.320(3) . ?
C3C N5C 1.366(3) . ?
C3C N6C 1.314(3) . ?
C3D N3D 1.312(3) . ?
C3D N5D 1.325(3) . ?
C3D N6D 1.361(3) . ?
C4 C5 1.408(3) . ?
C4 O11 1.352(2) . ?
C5 C6 1.397(3) . ?
C5 S3 1.765(2) . ?
C6 O12 1.344(2) . ?
O1 S1 1.4528(17) . ?
O2 S1 1.4391(17) . ?
O3 S1 1.4621(17) . ?
O4 S2 1.4680(16) . ?
O5 S2 1.4392(17) . ?
O6 S2 1.4376(17) . ?
O7 S3 1.4520(17) . ?
O8 S3 1.4525(18) . ?
O9 S3 1.4557(17) . ?
